data_2226299
loop_
_publ_author_name
'Knight, James C.'
'Fallis, Ian A.'

_publ_section_title
;
 1,1'-(Ethane-1,2-diyl)bis(1,4,7-triazonane)
;
_journal_coeditor_code SJ5006
_journal_issue 6
_journal_name_full 'Acta Crystallographica Section E'
_journal_page_first o1513
_journal_paper_doi 10.1107/S1600536810019562
_journal_volume 66
_journal_year 2010
_chemical_formula_iupac 'C14 H32 N6'
_chemical_formula_moiety 'C14 H32 N6'
_chemical_formula_sum 'C14 H32 N6'
_chemical_formula_weight 284.46
_chemical_name_common DTNE
_chemical_name_systematic
;
1,1'-(Ethane-1,2-diyl)bis(1,4,7-triazonane)
;
_space_group_IT_number 2
_symmetry_cell_setting triclinic
_symmetry_space_group_name_Hall '-P 1'
_symmetry_space_group_name_H-M 'P -1'
_atom_sites_solution_hydrogens geom
_atom_sites_solution_primary direct
_atom_sites_solution_secondary difmap
_cell_angle_alpha 99.751(2)
_cell_angle_beta 93.115(2)
_cell_angle_gamma 110.410(3)
_cell_formula_units_Z 1
_cell_length_a 6.2732(3)
_cell_length_b 6.4988(3)
_cell_length_c 10.7152(6)
_cell_measurement_reflns_used 6758
_cell_measurement_temperature 150(2)
_cell_measurement_theta_max 27.48
_cell_measurement_theta_min 1.02
_cell_volume 400.45(4)
_computing_cell_refinement 'SCALEPACK (Otwinowski & Minor, 1997)'
_computing_data_collection 'COLLECT (Nonius, 2000)'
_computing_data_reduction 'DENZO and SCALEPACK (Otwinowski & Minor, 1997)'
_computing_molecular_graphics 'X-SEED (Barbour, 2001)'
_computing_publication_material 'WinGX (Farrugia, 1999)'
_computing_structure_refinement 'SHELXL97 (Sheldrick, 2008)'
_computing_structure_solution 'SIR92 (Altomare <i>et al.</i>,  1993)'
_diffrn_ambient_temperature 150(2)
_diffrn_measured_fraction_theta_full 0.981
_diffrn_measured_fraction_theta_max 0.981
_diffrn_measurement_device_type 'Bruker--Nonius KappaCCD'
_diffrn_measurement_method '\f and \w'
_diffrn_radiation_monochromator graphite
_diffrn_radiation_source 'fine-focus sealed tube'
_diffrn_radiation_type MoK\a
_diffrn_radiation_wavelength 0.71073
_diffrn_reflns_av_R_equivalents 0.0993
_diffrn_reflns_av_sigmaI/netI 0.0690
_diffrn_reflns_limit_h_max 8
_diffrn_reflns_limit_h_min -7
_diffrn_reflns_limit_k_max 8
_diffrn_reflns_limit_k_min -8
_diffrn_reflns_limit_l_max 13
_diffrn_reflns_limit_l_min -13
_diffrn_reflns_number 4952
_diffrn_reflns_theta_full 27.5
_diffrn_reflns_theta_max 27.5
_diffrn_reflns_theta_min 1.94
_diffrn_standards_number 0
_exptl_absorpt_coefficient_mu 0.075
_exptl_absorpt_correction_T_max 0.985
_exptl_absorpt_correction_T_min 0.649
_exptl_absorpt_correction_type multi-scan
_exptl_absorpt_process_details '(SORTAV; Blessing, 1995)'
_exptl_crystal_colour colourless
_exptl_crystal_density_diffrn 1.18
_exptl_crystal_density_method 'not measured'
_exptl_crystal_description block
_exptl_crystal_F_000 158
_exptl_crystal_size_max 0.4
_exptl_crystal_size_mid 0.28
_exptl_crystal_size_min 0.28
_refine_diff_density_max 0.301
_refine_diff_density_min -0.33
_refine_ls_extinction_method none
_refine_ls_goodness_of_fit_ref 1.228
_refine_ls_hydrogen_treatment mixed
_refine_ls_matrix_type full
_refine_ls_number_parameters 99
_refine_ls_number_reflns 1806
_refine_ls_number_restraints 0
_refine_ls_restrained_S_all 1.228
_refine_ls_R_factor_all 0.0748
_refine_ls_R_factor_gt 0.0677
_refine_ls_shift/su_max_lt 0.001
_refine_ls_shift/su_mean <0.001
_refine_ls_structure_factor_coef Fsqd
_refine_ls_weighting_details 'calc w=1/[\s^2^(Fo^2^)+(0.0859P)^2^+0.2591P] where P=(Fo^2^+2Fc^2^)/3'
_refine_ls_weighting_scheme calc
_refine_ls_wR_factor_ref 0.2075
_reflns_number_gt 1599
_reflns_number_total 1806
_reflns_threshold_expression I>2\s(I)
_cod_data_source_file sj5006.cif
_cod_data_source_block I
_cod_original_cell_volume 400.45(3)
_cod_database_code 2226299
_cod_database_fobs_code 2226299

loop_
_symmetry_equiv_pos_as_xyz
'x, y, z'
'-x, -y, -z'

loop_
_atom_site_type_symbol
_atom_site_label
_atom_site_fract_x
_atom_site_fract_y
_atom_site_fract_z
_atom_site_U_iso_or_equiv
_atom_site_adp_type
_atom_site_calc_flag
_atom_site_refinement_flags
_atom_site_occupancy
_atom_site_disorder_assembly
_atom_site_disorder_group
N N1 0.1344(3) 0.5390(3) 0.32247(17) 0.0229(4) Uani d . 1 . .
H H1 0.145(5) 0.533(5) 0.233(3) 0.033(7) Uiso d . 1 . .
N N2 0.6399(3) 0.5507(3) 0.29452(16) 0.0202(4) Uani d . 1 . .
H H2 0.775(5) 0.583(4) 0.312(2) 0.019(6) Uiso d . 1 . .
N N3 0.1962(3) 0.1707(3) 0.15019(15) 0.0200(4) Uani d . 1 . .
C C1 0.3489(3) 0.6779(3) 0.4061(2) 0.0231(5) Uani d . 1 . .
H H1A 0.3671 0.5978 0.4744 0.028 Uiso calc R 1 . .
H H1B 0.3328 0.819 0.4475 0.028 Uiso calc R 1 . .
C C2 0.5687(3) 0.7378(3) 0.3420(2) 0.0234(5) Uani d . 1 . .
H H2A 0.5468 0.808 0.2696 0.028 Uiso calc R 1 . .
H H2B 0.6945 0.8513 0.404 0.028 Uiso calc R 1 . .
C C3 0.5883(3) 0.4564(3) 0.15762(18) 0.0234(5) Uani d . 1 . .
H H3A 0.7345 0.473 0.1221 0.028 Uiso calc R 1 . .
H H3B 0.5167 0.5461 0.1168 0.028 Uiso calc R 1 . .
C C4 0.4308(3) 0.2106(3) 0.12080(18) 0.0225(5) Uani d . 1 . .
H H4A 0.4267 0.1575 0.0282 0.027 Uiso calc R 1 . .
H H4B 0.4954 0.1211 0.1664 0.027 Uiso calc R 1 . .
C C5 0.1748(3) 0.1640(3) 0.28616(18) 0.0211(5) Uani d . 1 . .
H H5A 0.329 0.2224 0.3355 0.025 Uiso calc R 1 . .
H H5B 0.0966 0.0072 0.2955 0.025 Uiso calc R 1 . .
C C6 0.0377(3) 0.3056(3) 0.33779(19) 0.0230(5) Uani d . 1 . .
H H6A -0.1207 0.2366 0.2934 0.028 Uiso calc R 1 . .
H H6B 0.0293 0.3037 0.4296 0.028 Uiso calc R 1 . .
C C7 0.0265(4) -0.0249(3) 0.06487(18) 0.0241(5) Uani d . 1 . .
H H7A -0.1166 -0.0741 0.1049 0.029 Uiso calc R 1 . .
H H7B 0.0849 -0.1493 0.0528 0.029 Uiso calc R 1 . .

loop_
_atom_site_aniso_label
_atom_site_aniso_U_11
_atom_site_aniso_U_22
_atom_site_aniso_U_33
_atom_site_aniso_U_12
_atom_site_aniso_U_13
_atom_site_aniso_U_23
N1 0.0170(8) 0.0243(9) 0.0240(9) 0.0054(7) 0.0015(6) 0.0006(7)
N2 0.0140(8) 0.0237(9) 0.0189(8) 0.0049(6) 0.0007(6) -0.0013(6)
N3 0.0168(8) 0.0211(8) 0.0152(8) 0.0016(6) 0.0000(6) -0.0021(6)
C1 0.0182(9) 0.0242(10) 0.0229(10) 0.0068(8) 0.0025(7) -0.0037(8)
C2 0.0190(9) 0.0193(9) 0.0276(10) 0.0033(7) 0.0038(7) 0.0009(8)
C3 0.0199(9) 0.0266(10) 0.0183(9) 0.0033(8) 0.0038(7) 0.0010(8)
C4 0.0205(10) 0.0246(10) 0.0181(9) 0.0061(8) 0.0024(7) -0.0028(7)
C5 0.0209(9) 0.0214(9) 0.0166(9) 0.0034(7) 0.0007(7) 0.0018(7)
C6 0.0174(9) 0.0243(10) 0.0226(10) 0.0028(7) 0.0043(7) 0.0016(8)
C7 0.0231(10) 0.0193(9) 0.0205(10) -0.0007(7) -0.0025(7) -0.0014(8)

loop_
_atom_type_symbol
_atom_type_description
_atom_type_scat_dispersion_real
_atom_type_scat_dispersion_imag
_atom_type_scat_source
C C 0.0033 0.0016 'International Tables Vol C Tables 4.2.6.8 and 6.1.1.4'
H H 0 0 'International Tables Vol C Tables 4.2.6.8 and 6.1.1.4'
N N 0.0061 0.0033 'International Tables Vol C Tables 4.2.6.8 and 6.1.1.4'

loop_
_geom_angle_atom_site_label_1
_geom_angle_atom_site_label_2
_geom_angle_atom_site_label_3
_geom_angle_site_symmetry_1
_geom_angle_site_symmetry_3
_geom_angle
_geom_angle_publ_flag
C6 N1 C1 . . 114.96(17) ?
C6 N1 H1 . . 106.1(17) ?
C1 N1 H1 . . 114.6(17) ?
C2 N2 C3 . . 117.19(17) ?
C2 N2 H2 . . 111.5(17) ?
C3 N2 H2 . . 106.5(18) ?
C7 N3 C4 . . 112.85(15) ?
C7 N3 C5 . . 112.41(15) ?
C4 N3 C5 . . 112.25(15) ?
N1 C1 C2 . . 116.37(17) ?
N1 C1 H1A . . 108.2 ?
C2 C1 H1A . . 108.2 ?
N1 C1 H1B . . 108.2 ?
C2 C1 H1B . . 108.2 ?
H1A C1 H1B . . 107.3 ?
N2 C2 C1 . . 115.49(16) ?
N2 C2 H2A . . 108.4 ?
C1 C2 H2A . . 108.4 ?
N2 C2 H2B . . 108.4 ?
C1 C2 H2B . . 108.4 ?
H2A C2 H2B . . 107.5 ?
N2 C3 C4 . . 115.55(17) ?
N2 C3 H3A . . 108.4 ?
C4 C3 H3A . . 108.4 ?
N2 C3 H3B . . 108.4 ?
C4 C3 H3B . . 108.4 ?
H3A C3 H3B . . 107.5 ?
N3 C4 C3 . . 113.41(16) ?
N3 C4 H4A . . 108.9 ?
C3 C4 H4A . . 108.9 ?
N3 C4 H4B . . 108.9 ?
C3 C4 H4B . . 108.9 ?
H4A C4 H4B . . 107.7 ?
N3 C5 C6 . . 109.75(16) ?
N3 C5 H5A . . 109.7 ?
C6 C5 H5A . . 109.7 ?
N3 C5 H5B . . 109.7 ?
C6 C5 H5B . . 109.7 ?
H5A C5 H5B . . 108.2 ?
N1 C6 C5 . . 113.78(16) ?
N1 C6 H6A . . 108.8 ?
C5 C6 H6A . . 108.8 ?
N1 C6 H6B . . 108.8 ?
C5 C6 H6B . . 108.8 ?
H6A C6 H6B . . 107.7 ?
N3 C7 C7 . 2 112.1(2) ?
N3 C7 H7A . . 109.2 ?
C7 C7 H7A 2 . 109.2 ?
N3 C7 H7B . . 109.2 ?
C7 C7 H7B 2 . 109.2 ?
H7A C7 H7B . . 107.9 ?

loop_
_geom_bond_atom_site_label_1
_geom_bond_atom_site_label_2
_geom_bond_site_symmetry_2
_geom_bond_distance
_geom_bond_publ_flag
N1 C6 . 1.466(3) ?
N1 C1 . 1.475(2) ?
N1 H1 . 0.96(3) ?
N2 C2 . 1.460(3) ?
N2 C3 . 1.462(2) ?
N2 H2 . 0.80(3) ?
N3 C7 . 1.464(2) ?
N3 C4 . 1.464(2) ?
N3 C5 . 1.477(2) ?
C1 C2 . 1.531(3) ?
C1 H1A . 0.99 ?
C1 H1B . 0.99 ?
C2 H2A . 0.99 ?
C2 H2B . 0.99 ?
C3 C4 . 1.526(3) ?
C3 H3A . 0.99 ?
C3 H3B . 0.99 ?
C4 H4A . 0.99 ?
C4 H4B . 0.99 ?
C5 C6 . 1.524(3) ?
C5 H5A . 0.99 ?
C5 H5B . 0.99 ?
C6 H6A . 0.99 ?
C6 H6B . 0.99 ?
C7 C7 2 1.525(4) ?
C7 H7A . 0.99 ?
C7 H7B . 0.99 ?

loop_
_geom_hbond_atom_site_label_D
_geom_hbond_atom_site_label_H
_geom_hbond_atom_site_label_A
_geom_hbond_site_symmetry_A
_geom_hbond_distance_DH
_geom_hbond_distance_HA
_geom_hbond_distance_DA
_geom_hbond_angle_DHA
N2 H2 N1 1_655 0.80(3) 2.37(3) 3.129(3) 159(2)

loop_
_geom_torsion_atom_site_label_1
_geom_torsion_atom_site_label_2
_geom_torsion_atom_site_label_3
_geom_torsion_atom_site_label_4
_geom_torsion_site_symmetry_1
_geom_torsion_site_symmetry_2
_geom_torsion_site_symmetry_3
_geom_torsion_site_symmetry_4
_geom_torsion
_geom_torsion_publ_flag
C6 N1 C1 C2 . . . . 106.9(2) ?
C3 N2 C2 C1 . . . . 101.1(2) ?
N1 C1 C2 N2 . . . . -67.9(2) ?
C2 N2 C3 C4 . . . . -118.6(2) ?
C7 N3 C4 C3 . . . . 151.78(17) ?
C5 N3 C4 C3 . . . . -79.9(2) ?
N2 C3 C4 N3 . . . . 67.4(2) ?
C7 N3 C5 C6 . . . . -97.75(19) ?
C4 N3 C5 C6 . . . . 133.75(17) ?
C1 N1 C6 C5 . . . . -71.3(2) ?
N3 C5 C6 N1 . . . . -56.6(2) ?
C4 N3 C7 C7 . . . 2 -77.7(3) ?
C5 N3 C7 C7 . . . 2 154.1(2) ?
